data_1535132
loop_
_publ_author_name
'Ben Moussa, S.'
'Sanz, J.'
'Ventemillas, S.'
'Cabeza, A.'
'Gutierrez-Puebla, E.'

_publ_section_title
;
 Structure of trihydrated rare-earth acid diphosphates Ln H P2 O7 * 3(H2
 O) (Ln = La, Er)
;
_journal_name_full 'Journal of Solid State Chemistry'
_journal_page_first 2129
_journal_page_last 2137
_journal_volume 177
_journal_year 2004
_chemical_formula_sum 'H7 La O10 P2'
_chemical_name_systematic 'La (H P2 O7) (H2 O)3'
_space_group_IT_number 41
_symmetry_space_group_name_Hall 'A 2 -2ab'
_symmetry_space_group_name_H-M 'A b a 2'
_cell_angle_alpha 90
_cell_angle_beta 90
_cell_angle_gamma 90
_cell_formula_units_Z 8
_cell_length_a 13.653
_cell_length_b 18.526
_cell_length_c 6.874
_cell_volume 1738.678
_citation_journal_id_ASTM JSSCBI
_cod_data_source_file BenMoussa_JSSCBI_2004_1470.cif
_cod_data_source_block H7La1O10P2
_cod_original_formula_sum 'H7 La1 O10 P2'
_cod_database_code 1535132

loop_
_symmetry_equiv_pos_as_xyz
x,y,z
-x,-y,z
-x+1/2,y+1/2,z
x+1/2,-y+1/2,z
x,y+1/2,z+1/2
-x,-y+1/2,z+1/2
-x+1/2,y+1,z+1/2
x+1/2,-y+1,z+1/2

loop_
_atom_site_label
_atom_site_type_symbol
_atom_site_fract_x
_atom_site_fract_y
_atom_site_fract_z
_atom_site_occupancy
_atom_site_U_iso_or_equiv
O9 O-2 0.8822 0.606 0.4877 1 0.0
H1 H+1 0.2028 0.4885 0.8426 1 0.0
O7 O-2 0.0943 0.7444 0.8996 1 0.0
H4 H+1 0.8733 0.5609 0.5006 1 0.0
H3 H+1 0.8151 0.633 0.9829 1 0.0
O10 O-2 -0.0505 0.854 0.72 1 0.0
P1 P+5 0.1394 0.5787 0.752 1 0.0
H2 H+1 0.8311 0.5682 0.9849 1 0.0
O4 O-2 0.2066 0.6506 0.753 1 0.0
O2 O-2 0.1446 0.5495 0.536 1 0.0
O3 O-2 0.1884 0.5283 0.8922 1 0.0
H6 H+1 -0.0376 0.8737 0.8284 1 0.0
La1 La+3 -0.0722 0.7086 0.7332 1 0.0
H5 H+1 0.8706 0.6407 0.34 1 0.0
H7 H+1 -0.097 0.8702 0.6291 1 0.0
O5 O-2 0.0972 0.7298 0.5483 1 0.0
P2 P+5 0.1626 0.731 0.7278 1 0.0
O1 O-2 0.0357 0.5993 0.797 1 0.0
O8 O-2 0.8499 0.6146 0.9649 1 0.0
O6 O-2 0.2515 0.7791 0.7159 1 0.0
